data_2227529
loop_
_publ_author_name
'Asiri, Abdullah M.'
'Khan, Salman A.'
'Tahir, M. Nawaz'

_publ_section_title
;
 3,4-Dimethyl-<i>N</i>-[(<i>E</i>)-3-nitrobenzylidene]-1,2-oxazol-5-amine
;
_journal_coeditor_code HB5634
_journal_issue 10
_journal_name_full 'Acta Crystallographica Section E'
_journal_page_first o2539
_journal_paper_doi 10.1107/S160053681003583X
_journal_volume 66
_journal_year 2010
_chemical_formula_iupac 'C12 H11 N3 O3'
_chemical_formula_moiety 'C12 H11 N3 O3'
_chemical_formula_sum 'C12 H11 N3 O3'
_chemical_formula_weight 245.24
_chemical_name_systematic
;
3,4-Dimethyl-<i>N</i>-[(<i>E</i>)-3-nitrobenzylidene]-1,2-oxazol-5-amine
;
_space_group_IT_number 14
_symmetry_cell_setting monoclinic
_symmetry_space_group_name_Hall '-P 2ybc'
_symmetry_space_group_name_H-M 'P 1 21/c 1'
_atom_sites_solution_hydrogens geom
_atom_sites_solution_primary direct
_atom_sites_solution_secondary difmap
_audit_creation_method SHELXL-97
_cell_angle_alpha 90
_cell_angle_beta 94.791(9)
_cell_angle_gamma 90
_cell_formula_units_Z 4
_cell_length_a 12.602(2)
_cell_length_b 3.9267(6)
_cell_length_c 23.366(4)
_cell_measurement_reflns_used 846
_cell_measurement_temperature 296(2)
_cell_measurement_theta_max 25.04
_cell_measurement_theta_min 2.28
_cell_volume 1152.2(3)
_computing_cell_refinement 'SAINT (Bruker, 2009)'
_computing_data_collection 'APEX2 (Bruker, 2009)'
_computing_data_reduction 'SAINT (Bruker, 2009)'
_computing_molecular_graphics 'ORTEP-3 (Farrugia, 1997) and PLATON (Spek, 2009)'
_computing_publication_material 'WinGX (Farrugia, 1999) and PLATON (Spek, 2009)'
_computing_structure_refinement 'SHELXL97 (Sheldrick, 2008)'
_computing_structure_solution 'SHELXS97 (Sheldrick, 2008)'
_diffrn_ambient_temperature 296(2)
_diffrn_detector_area_resol_mean 8.20
_diffrn_measured_fraction_theta_full 0.999
_diffrn_measured_fraction_theta_max 0.999
_diffrn_measurement_device_type 'Bruker Kappa APEXII CCD'
_diffrn_measurement_method \w
_diffrn_radiation_monochromator graphite
_diffrn_radiation_source 'fine-focus sealed tube'
_diffrn_radiation_type MoK\a
_diffrn_radiation_wavelength 0.71073
_diffrn_reflns_av_R_equivalents 0.0971
_diffrn_reflns_av_sigmaI/netI 0.1294
_diffrn_reflns_limit_h_max 15
_diffrn_reflns_limit_h_min -15
_diffrn_reflns_limit_k_max 4
_diffrn_reflns_limit_k_min -4
_diffrn_reflns_limit_l_max 27
_diffrn_reflns_limit_l_min -27
_diffrn_reflns_number 8616
_diffrn_reflns_theta_full 25.04
_diffrn_reflns_theta_max 25.04
_diffrn_reflns_theta_min 2.28
_diffrn_standards_number 0
_exptl_absorpt_coefficient_mu 0.105
_exptl_absorpt_correction_T_max 0.995
_exptl_absorpt_correction_T_min 0.992
_exptl_absorpt_correction_type multi-scan
_exptl_absorpt_process_details '(SADABS; Bruker, 2005)'
_exptl_crystal_colour colorless
_exptl_crystal_density_diffrn 1.414
_exptl_crystal_density_method 'not measured'
_exptl_crystal_description needle
_exptl_crystal_F_000 512
_exptl_crystal_size_max 0.22
_exptl_crystal_size_mid 0.08
_exptl_crystal_size_min 0.06
_refine_diff_density_max 0.157
_refine_diff_density_min -0.186
_refine_ls_goodness_of_fit_ref 0.990
_refine_ls_hydrogen_treatment constr
_refine_ls_matrix_type full
_refine_ls_number_parameters 166
_refine_ls_number_reflns 2046
_refine_ls_number_restraints 0
_refine_ls_restrained_S_all 0.990
_refine_ls_R_factor_all 0.1720
_refine_ls_R_factor_gt 0.0607
_refine_ls_shift/su_max 0.000
_refine_ls_shift/su_mean 0.000
_refine_ls_structure_factor_coef Fsqd
_refine_ls_weighting_details 'calc w=1/[\s^2^(Fo^2^)+(0.0341P)^2^] where P=(Fo^2^+2Fc^2^)/3'
_refine_ls_weighting_scheme calc
_refine_ls_wR_factor_gt 0.1154
_refine_ls_wR_factor_ref 0.1612
_reflns_number_gt 846
_reflns_number_total 2046
_reflns_threshold_expression I>2\s(I)
_cod_data_source_file hb5634.cif
_cod_data_source_block I
_cod_original_cell_volume 1152.3(3)
_cod_original_sg_symbol_H-M 'P 21/c'
_cod_database_code 2227529
_cod_database_fobs_code 2227529

loop_
_symmetry_equiv_pos_site_id
_symmetry_equiv_pos_as_xyz
1 x,y,z
2 -x,1/2+y,1/2-z
3 -x,-y,-z
4 x,1/2-y,1/2+z

loop_
_atom_site_aniso_label
_atom_site_aniso_U_11
_atom_site_aniso_U_22
_atom_site_aniso_U_33
_atom_site_aniso_U_12
_atom_site_aniso_U_13
_atom_site_aniso_U_23
O1 0.064(2) 0.141(3) 0.074(3) 0.0185(19) 0.003(2) 0.011(2)
O2 0.066(3) 0.170(4) 0.100(3) 0.011(2) 0.037(2) 0.017(2)
O3 0.0537(19) 0.084(2) 0.051(2) 0.0055(14) 0.0022(15) 0.0092(15)
N1 0.057(3) 0.097(3) 0.059(3) 0.002(2) 0.009(2) -0.011(2)
N2 0.048(2) 0.061(2) 0.048(2) -0.0018(17) 0.0047(18) -0.0012(16)
N3 0.065(3) 0.080(3) 0.054(3) -0.001(2) 0.011(2) 0.0068(19)
C1 0.050(3) 0.047(3) 0.045(3) -0.0016(19) 0.001(2) -0.005(2)
C2 0.052(3) 0.068(3) 0.053(3) -0.001(2) 0.000(2) -0.010(2)
C3 0.073(3) 0.071(3) 0.045(3) -0.003(2) 0.006(3) -0.003(2)
C4 0.065(3) 0.073(3) 0.049(3) -0.007(2) 0.014(2) -0.010(2)
C5 0.046(3) 0.059(3) 0.054(3) -0.006(2) -0.002(2) -0.013(2)
C6 0.050(3) 0.058(3) 0.045(3) -0.0016(19) 0.003(2) -0.005(2)
C7 0.049(3) 0.065(3) 0.044(3) -0.001(2) 0.004(2) 0.000(2)
C8 0.056(3) 0.056(3) 0.043(3) -0.001(2) -0.003(2) 0.003(2)
C9 0.042(3) 0.055(3) 0.048(3) 0.001(2) 0.001(2) -0.003(2)
C10 0.049(3) 0.053(3) 0.052(3) 0.001(2) 0.004(2) -0.005(2)
C11 0.063(3) 0.079(3) 0.079(4) 0.000(2) 0.024(3) 0.000(3)
C12 0.064(3) 0.078(3) 0.059(3) 0.010(2) 0.002(2) 0.002(2)

loop_
_atom_site_type_symbol
_atom_site_label
_atom_site_fract_x
_atom_site_fract_y
_atom_site_fract_z
_atom_site_U_iso_or_equiv
_atom_site_thermal_displace_type
_atom_site_calc_flag
_atom_site_refinement_flags
_atom_site_occupancy
O O1 0.0661(2) 0.9618(9) 0.11316(16) 0.0932(16) Uani . . 1.000
O O2 0.0217(3) 0.7756(9) 0.19373(16) 0.1103(19) Uani . . 1.000
O O3 0.5961(2) 0.7628(6) 0.02581(12) 0.0630(11) Uani . . 1.000
N N1 0.0873(3) 0.8153(10) 0.15894(19) 0.0708(17) Uani . . 1.000
N N2 0.5490(3) 0.5694(8) 0.11691(13) 0.0523(12) Uani . . 1.000
N N3 0.6882(3) 0.7702(8) -0.00509(15) 0.0660(17) Uani . . 1.000
C C1 0.3736(3) 0.6218(9) 0.14659(17) 0.0475(17) Uani . . 1.000
C C2 0.3985(3) 0.4605(10) 0.19866(18) 0.0579(17) Uani . . 1.000
C C3 0.3218(4) 0.4146(10) 0.23763(18) 0.0629(17) Uani . . 1.000
C C4 0.2194(4) 0.5255(10) 0.22380(19) 0.0618(17) Uani . . 1.000
C C5 0.1954(3) 0.6856(10) 0.17248(19) 0.0534(17) Uani . . 1.000
C C6 0.2697(3) 0.7379(9) 0.13294(17) 0.0511(17) Uani . . 1.000
C C7 0.4530(3) 0.6720(9) 0.10518(17) 0.0527(17) Uani . . 1.000
C C8 0.6232(3) 0.6142(10) 0.07766(17) 0.0521(17) Uani . . 1.000
C C9 0.7266(3) 0.5238(9) 0.08165(17) 0.0485(17) Uani . . 1.000
C C10 0.7629(3) 0.6275(9) 0.02938(19) 0.0513(17) Uani . . 1.000
C C11 0.8723(3) 0.5881(10) 0.00968(19) 0.0727(19) Uani . . 1.000
C C12 0.7889(3) 0.3614(10) 0.13104(17) 0.0672(17) Uani . . 1.000
H H2 0.46743 0.38159 0.20778 0.0695 Uiso . . 1.000
H H3 0.33974 0.30952 0.27277 0.0758 Uiso . . 1.000
H H4 0.16713 0.49195 0.24908 0.0742 Uiso . . 1.000
H H6 0.25095 0.84733 0.09826 0.0611 Uiso . . 1.000
H H7 0.43386 0.77846 0.07029 0.0629 Uiso . . 1.000
H H11A 0.87321 0.67477 -0.02869 0.1088 Uiso . . 1.000
H H11B 0.89153 0.35146 0.01024 0.1088 Uiso . . 1.000
H H11C 0.92235 0.71279 0.03486 0.1088 Uiso . . 1.000
H H12A 0.82773 0.53290 0.15333 0.1006 Uiso . . 1.000
H H12B 0.83789 0.20017 0.11712 0.1006 Uiso . . 1.000
H H12C 0.74137 0.24627 0.15460 0.1006 Uiso . . 1.000

loop_
_atom_type_symbol
_atom_type_description
_atom_type_scat_dispersion_real
_atom_type_scat_dispersion_imag
_atom_type_scat_source
C C 0.0033 0.0016 'International Tables Vol C Tables 4.2.6.8 and 6.1.1.4'
H H 0.0000 0.0000 'International Tables Vol C Tables 4.2.6.8 and 6.1.1.4'
N N 0.0061 0.0033 'International Tables Vol C Tables 4.2.6.8 and 6.1.1.4'
O O 0.0106 0.0060 'International Tables Vol C Tables 4.2.6.8 and 6.1.1.4'

loop_
_geom_angle_atom_site_label_1
_geom_angle_atom_site_label_2
_geom_angle_atom_site_label_3
_geom_angle_site_symmetry_1
_geom_angle_site_symmetry_2
_geom_angle_site_symmetry_3
_geom_angle
_geom_angle_publ_flag
N3 O3 C8 . . . 107.9(3) no
O1 N1 O2 . . . 122.2(4) no
O1 N1 C5 . . . 118.9(4) no
O2 N1 C5 . . . 118.9(4) no
C7 N2 C8 . . . 120.0(3) no
O3 N3 C10 . . . 104.8(3) no
C2 C1 C6 . . . 119.3(4) no
C2 C1 C7 . . . 121.7(3) no
C6 C1 C7 . . . 119.0(3) no
C1 C2 C3 . . . 121.0(4) no
C2 C3 C4 . . . 119.6(4) no
C3 C4 C5 . . . 119.2(4) no
N1 C5 C4 . . . 118.9(4) no
N1 C5 C6 . . . 118.2(4) no
C4 C5 C6 . . . 122.8(4) no
C1 C6 C5 . . . 118.2(4) no
N2 C7 C1 . . . 120.1(3) no
O3 C8 N2 . . . 120.9(3) no
O3 C8 C9 . . . 110.1(3) no
N2 C8 C9 . . . 128.9(4) no
C8 C9 C10 . . . 104.4(3) no
C8 C9 C12 . . . 127.8(4) no
C10 C9 C12 . . . 127.8(3) no
N3 C10 C9 . . . 112.9(3) no
N3 C10 C11 . . . 119.2(4) no
C9 C10 C11 . . . 127.9(4) no
C1 C2 H2 . . . 120.00 no
C3 C2 H2 . . . 120.00 no
C2 C3 H3 . . . 120.00 no
C4 C3 H3 . . . 120.00 no
C3 C4 H4 . . . 120.00 no
C5 C4 H4 . . . 120.00 no
C1 C6 H6 . . . 121.00 no
C5 C6 H6 . . . 121.00 no
N2 C7 H7 . . . 120.00 no
C1 C7 H7 . . . 120.00 no
C10 C11 H11A . . . 109.00 no
C10 C11 H11B . . . 109.00 no
C10 C11 H11C . . . 109.00 no
H11A C11 H11B . . . 109.00 no
H11A C11 H11C . . . 109.00 no
H11B C11 H11C . . . 109.00 no
C9 C12 H12A . . . 109.00 no
C9 C12 H12B . . . 109.00 no
C9 C12 H12C . . . 109.00 no
H12A C12 H12B . . . 109.00 no
H12A C12 H12C . . . 109.00 no
H12B C12 H12C . . . 109.00 no

loop_
_geom_bond_atom_site_label_1
_geom_bond_atom_site_label_2
_geom_bond_site_symmetry_1
_geom_bond_site_symmetry_2
_geom_bond_distance
_geom_bond_publ_flag
O1 N1 . . 1.224(6) no
O2 N1 . . 1.217(6) no
O3 N3 . . 1.418(5) no
O3 C8 . . 1.362(5) no
N1 C5 . . 1.464(5) no
N2 C7 . . 1.283(5) no
N2 C8 . . 1.375(5) no
N3 C10 . . 1.312(5) no
C1 C2 . . 1.384(6) no
C1 C6 . . 1.398(5) no
C1 C7 . . 1.462(5) no
C2 C3 . . 1.394(6) no
C3 C4 . . 1.375(7) no
C4 C5 . . 1.365(6) no
C5 C6 . . 1.385(6) no
C8 C9 . . 1.346(5) no
C9 C10 . . 1.400(6) no
C9 C12 . . 1.484(5) no
C10 C11 . . 1.498(5) no
C2 H2 . . 0.9300 no
C3 H3 . . 0.9300 no
C4 H4 . . 0.9300 no
C6 H6 . . 0.9300 no
C7 H7 . . 0.9300 no
C11 H11A . . 0.9600 no
C11 H11B . . 0.9600 no
C11 H11C . . 0.9600 no
C12 H12A . . 0.9600 no
C12 H12B . . 0.9600 no
C12 H12C . . 0.9600 no

loop_
_geom_torsion_atom_site_label_1
_geom_torsion_atom_site_label_2
_geom_torsion_atom_site_label_3
_geom_torsion_atom_site_label_4
_geom_torsion_site_symmetry_1
_geom_torsion_site_symmetry_2
_geom_torsion_site_symmetry_3
_geom_torsion_site_symmetry_4
_geom_torsion
_geom_torsion_publ_flag
C8 O3 N3 C10 . . . . 0.2(4) no
N3 O3 C8 C9 . . . . -0.5(4) no
N3 O3 C8 N2 . . . . -179.4(3) no
O2 N1 C5 C4 . . . . -0.3(6) no
O2 N1 C5 C6 . . . . -178.9(4) no
O1 N1 C5 C4 . . . . 179.3(4) no
O1 N1 C5 C6 . . . . 0.7(6) no
C7 N2 C8 C9 . . . . -179.6(4) no
C8 N2 C7 C1 . . . . 179.4(3) no
C7 N2 C8 O3 . . . . -0.9(5) no
O3 N3 C10 C11 . . . . 179.1(3) no
O3 N3 C10 C9 . . . . 0.1(4) no
C6 C1 C2 C3 . . . . -0.4(6) no
C7 C1 C2 C3 . . . . -180.0(4) no
C6 C1 C7 N2 . . . . 179.6(3) no
C2 C1 C6 C5 . . . . -0.1(5) no
C7 C1 C6 C5 . . . . 179.5(3) no
C2 C1 C7 N2 . . . . -0.9(6) no
C1 C2 C3 C4 . . . . 1.2(6) no
C2 C3 C4 C5 . . . . -1.4(6) no
C3 C4 C5 N1 . . . . -177.6(4) no
C3 C4 C5 C6 . . . . 0.9(6) no
N1 C5 C6 C1 . . . . 178.4(3) no
C4 C5 C6 C1 . . . . -0.2(6) no
O3 C8 C9 C10 . . . . 0.5(4) no
N2 C8 C9 C12 . . . . -2.5(7) no
O3 C8 C9 C12 . . . . 178.7(3) no
N2 C8 C9 C10 . . . . 179.4(4) no
C8 C9 C10 N3 . . . . -0.4(4) no
C12 C9 C10 C11 . . . . 2.5(6) no
C8 C9 C10 C11 . . . . -179.3(4) no
C12 C9 C10 N3 . . . . -178.6(4) no
